data_4121545
loop_
_publ_author_name
'Sues, Peter E.'
'Lough, Alan J.'
'Morris, Robert H.'

_publ_section_title
;
 Reactivity of Ruthenium Phosphido Species Generated through the
 Deprotonation of a Tripodal Phosphine Ligand and Implications for
 Hydrophosphination.
;
_journal_issue 12
_journal_name_full 'Journal of the American Chemical Society'
_journal_page_first 4746
_journal_page_last 4760
_journal_paper_doi 10.1021/ja5006724
_journal_volume 136
_journal_year 2014
_chemical_formula_moiety 'C52 H49 P3 Ru'
_chemical_formula_sum 'C52 H49 P3 Ru'
_chemical_formula_weight 867.89
_chemical_name_systematic
; 
 ? 
;
_space_group_IT_number 14
_symmetry_cell_setting monoclinic
_symmetry_space_group_name_Hall '-P 2ybc'
_symmetry_space_group_name_H-M 'P 1 21/c 1'
_atom_sites_solution_hydrogens geom
_atom_sites_solution_primary direct
_atom_sites_solution_secondary difmap
_audit_creation_method SHELXL-97
_cell_angle_alpha 90.00
_cell_angle_beta 99.135(3)
_cell_angle_gamma 90.00
_cell_formula_units_Z 4
_cell_length_a 12.4430(9)
_cell_length_b 14.9361(11)
_cell_length_c 22.3923(15)
_cell_measurement_reflns_used 9596
_cell_measurement_temperature 147(2)
_cell_measurement_theta_max 66.18
_cell_measurement_theta_min 3.57
_cell_volume 4108.8(5)
_computing_cell_refinement APEX2
_computing_data_collection 'APEX2 (Bruker, 2007)'
_computing_data_reduction 'SAINT (Bruker, 2007)'
_computing_molecular_graphics 'PLATON (Spek, 2009)'
_computing_publication_material 'SHELXTL (Sheldrick, 2008)'
_computing_structure_refinement 'SHELXL-97 (Sheldrick, 2008)'
_computing_structure_solution 'SHELXS-97 (Sheldrick, 2008)'
_diffrn_ambient_temperature 147(2)
_diffrn_measured_fraction_theta_full 0.966
_diffrn_measured_fraction_theta_max 0.966
_diffrn_measurement_device_type 'Bruker Kappa APEX-DUO CCD'
_diffrn_measurement_method '\f and \w scans'
_diffrn_radiation_monochromator 'multi-layer oprics'
_diffrn_radiation_source 'Bruker ImuS'
_diffrn_radiation_type CuK\a
_diffrn_radiation_wavelength 1.54178
_diffrn_reflns_av_R_equivalents 0.0409
_diffrn_reflns_av_sigmaI/netI 0.0341
_diffrn_reflns_limit_h_max 14
_diffrn_reflns_limit_h_min -14
_diffrn_reflns_limit_k_max 17
_diffrn_reflns_limit_k_min -17
_diffrn_reflns_limit_l_max 24
_diffrn_reflns_limit_l_min -26
_diffrn_reflns_number 27796
_diffrn_reflns_theta_full 66.68
_diffrn_reflns_theta_max 66.68
_diffrn_reflns_theta_min 3.57
_exptl_absorpt_coefficient_mu 4.463
_exptl_absorpt_correction_T_max 0.7528
_exptl_absorpt_correction_T_min 0.6543
_exptl_absorpt_correction_type multi-scan
_exptl_absorpt_process_details 'SADABS (Sheldrick, 1996)'
_exptl_crystal_colour red
_exptl_crystal_density_diffrn 1.403
_exptl_crystal_density_method 'not measured'
_exptl_crystal_description needle
_exptl_crystal_F_000 1800
_exptl_crystal_size_max 0.13
_exptl_crystal_size_mid 0.03
_exptl_crystal_size_min 0.02
_refine_diff_density_max 0.654
_refine_diff_density_min -0.552
_refine_diff_density_rms 0.065
_refine_ls_extinction_method none
_refine_ls_goodness_of_fit_ref 1.030
_refine_ls_hydrogen_treatment constr
_refine_ls_matrix_type full
_refine_ls_number_parameters 510
_refine_ls_number_reflns 7033
_refine_ls_number_restraints 0
_refine_ls_restrained_S_all 1.030
_refine_ls_R_factor_all 0.0353
_refine_ls_R_factor_gt 0.0295
_refine_ls_shift/su_max 0.001
_refine_ls_shift/su_mean 0.000
_refine_ls_structure_factor_coef Fsqd
_refine_ls_weighting_details 'calc w=1/[\s^2^(Fo^2^)+(0.0389P)^2^+2.4823P] where P=(Fo^2^+2Fc^2^)/3'
_refine_ls_weighting_scheme calc
_refine_ls_wR_factor_gt 0.0724
_refine_ls_wR_factor_ref 0.0754
_reflns_number_gt 6187
_reflns_number_total 7033
_reflns_threshold_expression I>2\s(I)
_cod_data_source_file ja5006724_si_002.cif
_cod_data_source_block 9
_cod_depositor_comments
;
The following automatic conversions were performed:

'_symmetry_cell_setting' value 'Monoclinic' changed to 'monoclinic'
according to
/usr/data/users/saulius/crontab/automatic-downloads/current/ACS/lib/dictionaries/cif_core.dic
dictionary named 'cif_core.dic' version 2.4.2 from 2011-04-26.

Automatic conversion script
Id: cif_fix_values 2281 2013-09-26 08:29:07Z andrius 
;
_cod_original_sg_symbol_H-M 'P 21/c'
_cod_database_code 4121545

loop_
_symmetry_equiv_pos_as_xyz
'x, y, z'
'-x, y+1/2, -z+1/2'
'-x, -y, -z'
'x, -y-1/2, z-1/2'

loop_
_atom_site_label
_atom_site_type_symbol
_atom_site_fract_x
_atom_site_fract_y
_atom_site_fract_z
_atom_site_U_iso_or_equiv
_atom_site_adp_type
_atom_site_occupancy
_atom_site_symmetry_multiplicity
_atom_site_calc_flag
_atom_site_refinement_flags
Ru1 Ru 0.758464(14) 0.710626(12) 0.939224(7) 0.01395(7) Uani 1 1 d .
P1 P 0.62986(5) 0.73485(4) 0.85793(2) 0.01583(13) Uani 1 1 d .
P2 P 0.85332(5) 0.80317(4) 0.88638(2) 0.01520(13) Uani 1 1 d .
P3 P 0.84987(5) 0.58619(4) 0.89747(3) 0.01869(14) Uani 1 1 d .
C1 C 0.8039(2) 0.78828(16) 0.80487(10) 0.0185(5) Uani 1 1 d .
C2 C 0.6952(2) 0.75997(16) 0.79171(10) 0.0176(5) Uani 1 1 d .
C3 C 0.6442(2) 0.75727(18) 0.73117(11) 0.0247(6) Uani 1 1 d .
H3A H 0.5700 0.7398 0.7216 0.030 Uiso 1 1 calc R
C4 C 0.7017(2) 0.78009(19) 0.68534(11) 0.0289(6) Uani 1 1 d .
H4A H 0.6667 0.7778 0.6445 0.035 Uiso 1 1 calc R
C5 C 0.8092(2) 0.80606(18) 0.69828(11) 0.0280(6) Uani 1 1 d .
H5A H 0.8482 0.8207 0.6664 0.034 Uiso 1 1 calc R
C6 C 0.8607(2) 0.81090(17) 0.75843(11) 0.0228(5) Uani 1 1 d .
H6A H 0.9345 0.8296 0.7675 0.027 Uiso 1 1 calc R
C7 C 0.5427(2) 0.83603(17) 0.85643(10) 0.0192(5) Uani 1 1 d .
C8 C 0.4519(2) 0.84736(18) 0.81147(11) 0.0225(5) Uani 1 1 d .
H8A H 0.4315 0.8007 0.7831 0.027 Uiso 1 1 calc R
C9 C 0.3917(2) 0.92516(19) 0.80763(12) 0.0265(6) Uani 1 1 d .
H9A H 0.3308 0.9321 0.7766 0.032 Uiso 1 1 calc R
C10 C 0.4204(2) 0.99341(19) 0.84929(12) 0.0307(6) Uani 1 1 d .
H10A H 0.3793 1.0473 0.8467 0.037 Uiso 1 1 calc R
C11 C 0.5091(2) 0.98269(19) 0.89466(12) 0.0287(6) Uani 1 1 d .
H11A H 0.5282 1.0288 0.9236 0.034 Uiso 1 1 calc R
C12 C 0.5703(2) 0.90425(17) 0.89774(11) 0.0214(5) Uani 1 1 d .
H12A H 0.6316 0.8975 0.9286 0.026 Uiso 1 1 calc R
C13 C 0.5204(2) 0.65374(17) 0.83417(10) 0.0202(5) Uani 1 1 d .
C14 C 0.4343(2) 0.65383(18) 0.86731(11) 0.0243(6) Uani 1 1 d .
H14A H 0.4329 0.6969 0.8984 0.029 Uiso 1 1 calc R
C15 C 0.3508(2) 0.59169(19) 0.85538(12) 0.0293(6) Uani 1 1 d .
H15A H 0.2926 0.5927 0.8782 0.035 Uiso 1 1 calc R
C16 C 0.3517(2) 0.52900(19) 0.81091(12) 0.0293(6) Uani 1 1 d .
H16A H 0.2946 0.4863 0.8031 0.035 Uiso 1 1 calc R
C17 C 0.4357(2) 0.52806(19) 0.77743(12) 0.0311(6) Uani 1 1 d .
H17A H 0.4362 0.4850 0.7462 0.037 Uiso 1 1 calc R
C18 C 0.5197(2) 0.59001(18) 0.78932(12) 0.0259(6) Uani 1 1 d .
H18A H 0.5775 0.5886 0.7663 0.031 Uiso 1 1 calc R
C19 C 0.83476(19) 0.92503(16) 0.89243(10) 0.0179(5) Uani 1 1 d .
C20 C 0.7771(2) 0.97775(17) 0.84677(11) 0.0219(5) Uani 1 1 d .
H20A H 0.7491 0.9515 0.8089 0.026 Uiso 1 1 calc R
C21 C 0.7605(2) 1.06798(17) 0.85617(11) 0.0255(6) Uani 1 1 d .
H21A H 0.7213 1.1030 0.8246 0.031 Uiso 1 1 calc R
C22 C 0.8001(2) 1.10746(18) 0.91083(12) 0.0272(6) Uani 1 1 d .
H22A H 0.7878 1.1693 0.9172 0.033 Uiso 1 1 calc R
C23 C 0.8578(2) 1.05628(18) 0.95629(12) 0.0272(6) Uani 1 1 d .
H23A H 0.8847 1.0828 0.9943 0.033 Uiso 1 1 calc R
C24 C 0.8766(2) 0.96672(18) 0.94680(11) 0.0242(6) Uani 1 1 d .
H24A H 0.9189 0.9329 0.9779 0.029 Uiso 1 1 calc R
C25 C 1.0033(2) 0.80173(17) 0.89910(11) 0.0206(5) Uani 1 1 d .
C26 C 1.0585(2) 0.74004(18) 0.93889(11) 0.0252(6) Uani 1 1 d .
H26A H 1.0190 0.6959 0.9569 0.030 Uiso 1 1 calc R
C27 C 1.1719(2) 0.7423(2) 0.95268(13) 0.0352(7) Uani 1 1 d .
H27A H 1.2093 0.7001 0.9802 0.042 Uiso 1 1 calc R
C28 C 1.2296(2) 0.8058(2) 0.92646(16) 0.0424(8) Uani 1 1 d .
H28A H 1.3068 0.8070 0.9356 0.051 Uiso 1 1 calc R
C29 C 1.1754(2) 0.8678(2) 0.88687(14) 0.0400(7) Uani 1 1 d .
H29A H 1.2154 0.9113 0.8686 0.048 Uiso 1 1 calc R
C30 C 1.0628(2) 0.86665(19) 0.87365(12) 0.0286(6) Uani 1 1 d .
H30A H 1.0259 0.9103 0.8471 0.034 Uiso 1 1 calc R
C31 C 0.7692(2) 0.48338(17) 0.87662(10) 0.0227(5) Uani 1 1 d .
C32 C 0.6639(2) 0.46934(18) 0.88801(11) 0.0262(6) Uani 1 1 d .
H32A H 0.6263 0.5169 0.9039 0.031 Uiso 1 1 calc R
C33 C 0.6125(2) 0.3871(2) 0.87668(13) 0.0335(7) Uani 1 1 d .
H33A H 0.5405 0.3792 0.8849 0.040 Uiso 1 1 calc R
C34 C 0.6644(2) 0.31749(19) 0.85389(13) 0.0343(7) Uani 1 1 d .
H34A H 0.6290 0.2613 0.8464 0.041 Uiso 1 1 calc R
C35 C 0.7698(3) 0.32958(19) 0.84177(13) 0.0337(7) Uani 1 1 d .
H35A H 0.8063 0.2819 0.8253 0.040 Uiso 1 1 calc R
C36 C 0.8210(2) 0.41082(18) 0.85368(12) 0.0292(6) Uani 1 1 d .
H36A H 0.8935 0.4178 0.8461 0.035 Uiso 1 1 calc R
C37 C 0.9011(2) 0.59544(16) 0.82399(11) 0.0199(5) Uani 1 1 d .
C38 C 0.8350(2) 0.58137(17) 0.76804(11) 0.0220(5) Uani 1 1 d .
H38A H 0.7590 0.5727 0.7667 0.026 Uiso 1 1 calc R
C39 C 0.8778(2) 0.57980(19) 0.71459(11) 0.0281(6) Uani 1 1 d .
H39A H 0.8312 0.5693 0.6773 0.034 Uiso 1 1 calc R
C40 C 0.9879(2) 0.5934(2) 0.71511(12) 0.0318(6) Uani 1 1 d .
H40A H 1.0170 0.5928 0.6784 0.038 Uiso 1 1 calc R
C41 C 1.0552(2) 0.6079(2) 0.76961(12) 0.0305(6) Uani 1 1 d .
H41A H 1.1308 0.6178 0.7705 0.037 Uiso 1 1 calc R
C42 C 1.0117(2) 0.60782(18) 0.82327(11) 0.0244(6) Uani 1 1 d .
H42A H 1.0590 0.6165 0.8605 0.029 Uiso 1 1 calc R
C43 C 0.6566(2) 0.73122(18) 1.01473(10) 0.0213(5) Uani 1 1 d .
C44 C 0.6882(2) 0.63930(17) 1.01437(10) 0.0208(5) Uani 1 1 d .
C45 C 0.8043(2) 0.63611(17) 1.03071(10) 0.0212(5) Uani 1 1 d .
C46 C 0.8434(2) 0.72497(18) 1.03865(10) 0.0223(6) Uani 1 1 d .
C47 C 0.7515(2) 0.78422(17) 1.02868(10) 0.0222(5) Uani 1 1 d .
C48 C 0.5423(2) 0.7638(2) 1.01467(12) 0.0315(6) Uani 1 1 d .
H48A H 0.5318 0.7773 1.0562 0.047 Uiso 1 1 calc R
H48B H 0.4906 0.7174 0.9978 0.047 Uiso 1 1 calc R
H48C H 0.5298 0.8182 0.9900 0.047 Uiso 1 1 calc R
C49 C 0.6129(2) 0.5618(2) 1.01500(12) 0.0328(7) Uani 1 1 d .
H49A H 0.5922 0.5561 1.0553 0.049 Uiso 1 1 calc R
H49B H 0.6494 0.5068 1.0052 0.049 Uiso 1 1 calc R
H49C H 0.5475 0.5715 0.9850 0.049 Uiso 1 1 calc R
C50 C 0.8706(3) 0.5529(2) 1.04372(12) 0.0349(7) Uani 1 1 d .
H50A H 0.8718 0.5354 1.0860 0.052 Uiso 1 1 calc R
H50B H 0.9451 0.5641 1.0366 0.052 Uiso 1 1 calc R
H50C H 0.8383 0.5046 1.0171 0.052 Uiso 1 1 calc R
C51 C 0.9565(2) 0.7523(2) 1.06516(11) 0.0344(7) Uani 1 1 d .
H51A H 0.9595 0.7657 1.1082 0.052 Uiso 1 1 calc R
H51B H 0.9772 0.8056 1.0442 0.052 Uiso 1 1 calc R
H51C H 1.0070 0.7034 1.0605 0.052 Uiso 1 1 calc R
C52 C 0.7513(3) 0.8805(2) 1.04828(12) 0.0352(7) Uani 1 1 d .
H52A H 0.7133 0.8857 1.0833 0.053 Uiso 1 1 calc R
H52B H 0.7140 0.9170 1.0150 0.053 Uiso 1 1 calc R
H52C H 0.8265 0.9014 1.0594 0.053 Uiso 1 1 calc R

loop_
_atom_site_aniso_label
_atom_site_aniso_U_11
_atom_site_aniso_U_22
_atom_site_aniso_U_33
_atom_site_aniso_U_23
_atom_site_aniso_U_13
_atom_site_aniso_U_12
Ru1 0.01417(10) 0.01575(10) 0.01192(10) 0.00096(6) 0.00199(7) -0.00057(7)
P1 0.0147(3) 0.0180(3) 0.0142(3) -0.0003(2) 0.0005(2) 0.0008(2)
P2 0.0160(3) 0.0162(3) 0.0136(3) 0.0003(2) 0.0029(2) -0.0002(2)
P3 0.0204(3) 0.0174(3) 0.0179(3) -0.0004(2) 0.0022(2) 0.0015(3)
C1 0.0245(13) 0.0151(12) 0.0163(11) 0.0006(9) 0.0046(10) 0.0030(10)
C2 0.0229(13) 0.0162(12) 0.0133(11) 0.0005(9) 0.0015(9) 0.0043(10)
C3 0.0255(14) 0.0273(14) 0.0195(12) -0.0014(10) -0.0020(10) 0.0059(11)
C4 0.0393(17) 0.0316(15) 0.0146(12) 0.0012(10) 0.0009(11) 0.0108(13)
C5 0.0418(17) 0.0268(14) 0.0181(12) 0.0037(10) 0.0134(11) 0.0063(12)
C6 0.0275(14) 0.0213(13) 0.0209(12) 0.0003(10) 0.0074(10) 0.0009(11)
C7 0.0179(12) 0.0215(13) 0.0197(12) 0.0041(10) 0.0078(9) 0.0005(10)
C8 0.0213(13) 0.0250(14) 0.0215(12) 0.0053(10) 0.0040(10) 0.0001(11)
C9 0.0200(13) 0.0314(15) 0.0292(13) 0.0100(11) 0.0071(11) 0.0069(11)
C10 0.0280(15) 0.0273(15) 0.0411(16) 0.0099(12) 0.0187(12) 0.0099(12)
C11 0.0313(15) 0.0253(14) 0.0323(14) -0.0052(11) 0.0138(12) 0.0007(12)
C12 0.0190(13) 0.0249(14) 0.0220(12) 0.0010(10) 0.0081(10) 0.0005(11)
C13 0.0178(12) 0.0210(13) 0.0201(11) 0.0017(10) -0.0029(9) 0.0008(10)
C14 0.0251(14) 0.0248(14) 0.0233(12) -0.0016(10) 0.0046(10) -0.0035(11)
C15 0.0251(14) 0.0357(16) 0.0283(13) 0.0037(12) 0.0073(11) -0.0054(12)
C16 0.0237(14) 0.0274(15) 0.0347(14) -0.0005(12) -0.0013(11) -0.0051(12)
C17 0.0273(15) 0.0299(15) 0.0340(14) -0.0114(12) -0.0016(12) -0.0004(12)
C18 0.0176(13) 0.0287(15) 0.0305(13) -0.0068(11) 0.0011(11) 0.0026(11)
C19 0.0164(12) 0.0189(12) 0.0192(11) 0.0008(10) 0.0054(9) -0.0015(10)
C20 0.0235(13) 0.0222(13) 0.0200(12) 0.0014(10) 0.0036(10) -0.0003(11)
C21 0.0269(14) 0.0210(14) 0.0281(13) 0.0057(11) 0.0031(11) 0.0038(11)
C22 0.0293(15) 0.0187(13) 0.0345(14) -0.0025(11) 0.0080(11) -0.0008(11)
C23 0.0291(15) 0.0254(14) 0.0264(13) -0.0052(11) 0.0020(11) -0.0014(12)
C24 0.0255(14) 0.0232(14) 0.0230(12) 0.0007(10) 0.0014(10) 0.0008(11)
C25 0.0184(13) 0.0230(13) 0.0214(12) -0.0063(10) 0.0061(10) -0.0008(10)
C26 0.0233(14) 0.0223(14) 0.0289(13) -0.0088(11) 0.0010(11) -0.0004(11)
C27 0.0250(15) 0.0362(17) 0.0414(16) -0.0166(13) -0.0038(13) 0.0098(13)
C28 0.0145(14) 0.051(2) 0.062(2) -0.0217(17) 0.0079(14) -0.0007(14)
C29 0.0258(16) 0.0465(19) 0.0521(18) -0.0101(15) 0.0195(14) -0.0115(14)
C30 0.0257(14) 0.0311(15) 0.0308(14) -0.0047(11) 0.0098(11) -0.0056(12)
C31 0.0280(14) 0.0195(13) 0.0192(12) 0.0033(10) 0.0000(10) 0.0001(11)
C32 0.0280(15) 0.0229(14) 0.0275(13) 0.0023(11) 0.0043(11) 0.0040(11)
C33 0.0285(15) 0.0294(16) 0.0427(16) 0.0042(13) 0.0064(12) -0.0046(12)
C34 0.0380(17) 0.0206(14) 0.0403(16) 0.0048(12) -0.0061(13) -0.0043(13)
C35 0.0410(18) 0.0196(14) 0.0395(15) -0.0002(12) 0.0035(13) 0.0022(13)
C36 0.0290(15) 0.0240(14) 0.0348(14) 0.0023(11) 0.0055(12) 0.0027(12)
C37 0.0226(13) 0.0148(12) 0.0226(12) -0.0013(9) 0.0039(10) 0.0046(10)
C38 0.0200(13) 0.0217(13) 0.0244(12) -0.0026(10) 0.0038(10) 0.0040(10)
C39 0.0312(15) 0.0326(15) 0.0201(12) 0.0001(11) 0.0033(11) 0.0060(12)
C40 0.0383(17) 0.0353(16) 0.0247(13) 0.0018(12) 0.0141(12) 0.0103(13)
C41 0.0229(14) 0.0380(17) 0.0325(14) -0.0005(12) 0.0099(11) 0.0052(12)
C42 0.0219(14) 0.0245(14) 0.0262(13) -0.0023(11) 0.0023(10) 0.0027(11)
C43 0.0209(13) 0.0320(14) 0.0125(11) 0.0007(10) 0.0071(9) 0.0013(11)
C44 0.0244(13) 0.0265(14) 0.0125(11) 0.0033(9) 0.0057(9) -0.0042(11)
C45 0.0249(13) 0.0269(14) 0.0124(11) 0.0076(10) 0.0044(10) 0.0015(11)
C46 0.0256(14) 0.0333(15) 0.0075(11) 0.0020(10) 0.0010(9) -0.0044(11)
C47 0.0313(15) 0.0248(14) 0.0115(11) -0.0014(9) 0.0064(10) -0.0025(11)
C48 0.0275(15) 0.0468(18) 0.0227(13) 0.0044(12) 0.0111(11) 0.0064(13)
C49 0.0367(17) 0.0358(17) 0.0281(14) 0.0033(12) 0.0115(12) -0.0135(13)
C50 0.0412(18) 0.0387(17) 0.0247(13) 0.0106(12) 0.0054(12) 0.0112(14)
C51 0.0311(16) 0.054(2) 0.0172(13) 0.0016(12) 0.0007(11) -0.0098(14)
C52 0.0515(19) 0.0344(16) 0.0212(13) -0.0084(12) 0.0104(12) -0.0044(14)

loop_
_atom_type_symbol
_atom_type_description
_atom_type_scat_dispersion_real
_atom_type_scat_dispersion_imag
_atom_type_scat_source
C C 0.0181 0.0091 'International Tables Vol C Tables 4.2.6.8 and 6.1.1.4'
H H 0.0000 0.0000 'International Tables Vol C Tables 4.2.6.8 and 6.1.1.4'
P P 0.2955 0.4335 'International Tables Vol C Tables 4.2.6.8 and 6.1.1.4'
Ru Ru 0.0552 3.2960 'International Tables Vol C Tables 4.2.6.8 and 6.1.1.4'

loop_
_geom_angle_atom_site_label_1
_geom_angle_atom_site_label_2
_geom_angle_atom_site_label_3
_geom_angle
P1 Ru1 P2 80.94(2)
P1 Ru1 C44 111.39(6)
P2 Ru1 C44 164.12(6)
P1 Ru1 C43 99.76(6)
P2 Ru1 C43 134.29(7)
C44 Ru1 C43 36.43(9)
P1 Ru1 C47 120.44(7)
P2 Ru1 C47 104.95(7)
C44 Ru1 C47 60.55(9)
C43 Ru1 C47 35.91(9)
P1 Ru1 C46 156.61(7)
P2 Ru1 C46 104.42(7)
C44 Ru1 C46 60.27(9)
C43 Ru1 C46 59.97(9)
C47 Ru1 C46 36.22(9)
P1 Ru1 C45 146.40(7)
P2 Ru1 C45 132.62(7)
C44 Ru1 C45 36.28(9)
C43 Ru1 C45 59.99(9)
C47 Ru1 C45 59.88(9)
C46 Ru1 C45 35.52(9)
P1 Ru1 P3 97.30(2)
P2 Ru1 P3 87.22(2)
C44 Ru1 P3 100.57(7)
C43 Ru1 P3 137.01(7)
C47 Ru1 P3 141.47(7)
C46 Ru1 P3 105.62(7)
C45 Ru1 P3 84.78(7)
C13 P1 C2 107.65(11)
C13 P1 C7 97.32(11)
C2 P1 C7 98.69(11)
C13 P1 Ru1 121.78(8)
C2 P1 Ru1 109.63(8)
C7 P1 Ru1 118.88(8)
C19 P2 C25 97.81(11)
C19 P2 C1 99.54(10)
C25 P2 C1 108.79(12)
C19 P2 Ru1 118.81(8)
C25 P2 Ru1 120.68(8)
C1 P2 Ru1 108.85(8)
C31 P3 C37 94.95(11)
C31 P3 Ru1 117.44(9)
C37 P3 Ru1 121.84(8)
C6 C1 C2 120.3(2)
C6 C1 P2 125.6(2)
C2 C1 P2 113.79(18)
C1 C2 C3 119.0(2)
C1 C2 P1 115.26(16)
C3 C2 P1 125.6(2)
C4 C3 C2 120.1(3)
C4 C3 H3A 120.0
C2 C3 H3A 120.0
C5 C4 C3 120.8(2)
C5 C4 H4A 119.6
C3 C4 H4A 119.6
C4 C5 C6 119.9(2)
C4 C5 H5A 120.1
C6 C5 H5A 120.1
C1 C6 C5 119.9(3)
C1 C6 H6A 120.1
C5 C6 H6A 120.1
C12 C7 C8 118.6(2)
C12 C7 P1 120.34(18)
C8 C7 P1 120.92(19)
C9 C8 C7 121.0(2)
C9 C8 H8A 119.5
C7 C8 H8A 119.5
C8 C9 C10 119.9(2)
C8 C9 H9A 120.1
C10 C9 H9A 120.1
C11 C10 C9 119.8(3)
C11 C10 H10A 120.1
C9 C10 H10A 120.1
C10 C11 C12 119.9(3)
C10 C11 H11A 120.0
C12 C11 H11A 120.0
C7 C12 C11 120.7(2)
C7 C12 H12A 119.6
C11 C12 H12A 119.6
C18 C13 C14 118.0(2)
C18 C13 P1 125.7(2)
C14 C13 P1 116.19(19)
C15 C14 C13 120.8(2)
C15 C14 H14A 119.6
C13 C14 H14A 119.6
C16 C15 C14 120.4(3)
C16 C15 H15A 119.8
C14 C15 H15A 119.8
C15 C16 C17 119.8(3)
C15 C16 H16A 120.1
C17 C16 H16A 120.1
C16 C17 C18 120.0(3)
C16 C17 H17A 120.0
C18 C17 H17A 120.0
C13 C18 C17 121.1(3)
C13 C18 H18A 119.5
C17 C18 H18A 119.5
C24 C19 C20 117.8(2)
C24 C19 P2 118.16(18)
C20 C19 P2 124.02(18)
C21 C20 C19 120.6(2)
C21 C20 H20A 119.7
C19 C20 H20A 119.7
C22 C21 C20 120.7(2)
C22 C21 H21A 119.6
C20 C21 H21A 119.6
C21 C22 C23 119.3(3)
C21 C22 H22A 120.4
C23 C22 H22A 120.4
C22 C23 C24 120.3(2)
C22 C23 H23A 119.9
C24 C23 H23A 119.9
C23 C24 C19 121.3(2)
C23 C24 H24A 119.4
C19 C24 H24A 119.4
C26 C25 C30 118.9(2)
C26 C25 P2 119.6(2)
C30 C25 P2 121.3(2)
C25 C26 C27 120.4(3)
C25 C26 H26A 119.8
C27 C26 H26A 119.8
C28 C27 C26 120.0(3)
C28 C27 H27A 120.0
C26 C27 H27A 120.0
C27 C28 C29 120.1(3)
C27 C28 H28A 120.0
C29 C28 H28A 120.0
C28 C29 C30 120.2(3)
C28 C29 H29A 119.9
C30 C29 H29A 119.9
C29 C30 C25 120.3(3)
C29 C30 H30A 119.8
C25 C30 H30A 119.8
C32 C31 C36 116.9(2)
C32 C31 P3 124.6(2)
C36 C31 P3 118.2(2)
C33 C32 C31 121.3(3)
C33 C32 H32A 119.3
C31 C32 H32A 119.3
C34 C33 C32 120.7(3)
C34 C33 H33A 119.7
C32 C33 H33A 119.7
C33 C34 C35 119.4(3)
C33 C34 H34A 120.3
C35 C34 H34A 120.3
C36 C35 C34 119.9(3)
C36 C35 H35A 120.1
C34 C35 H35A 120.1
C35 C36 C31 121.8(3)
C35 C36 H36A 119.1
C31 C36 H36A 119.1
C42 C37 C38 116.8(2)
C42 C37 P3 119.87(18)
C38 C37 P3 123.0(2)
C39 C38 C37 121.5(2)
C39 C38 H38A 119.2
C37 C38 H38A 119.2
C40 C39 C38 120.4(2)
C40 C39 H39A 119.8
C38 C39 H39A 119.8
C39 C40 C41 119.4(3)
C39 C40 H40A 120.3
C41 C40 H40A 120.3
C40 C41 C42 119.8(3)
C40 C41 H41A 120.1
C42 C41 H41A 120.1
C37 C42 C41 122.0(2)
C37 C42 H42A 119.0
C41 C42 H42A 119.0
C47 C43 C44 108.6(2)
C47 C43 C48 125.1(3)
C44 C43 C48 124.9(2)
C47 C43 Ru1 72.41(14)
C44 C43 Ru1 71.44(14)
C48 C43 Ru1 132.66(17)
C43 C44 C45 107.3(2)
C43 C44 C49 124.9(2)
C45 C44 C49 125.5(2)
C43 C44 Ru1 72.13(14)
C45 C44 Ru1 73.43(13)
C49 C44 Ru1 133.25(17)
C46 C45 C44 108.3(2)
C46 C45 C50 126.0(2)
C44 C45 C50 125.4(2)
C46 C45 Ru1 72.09(13)
C44 C45 Ru1 70.28(12)
C50 C45 Ru1 128.40(18)
C45 C46 C47 108.0(2)
C45 C46 C51 126.1(3)
C47 C46 C51 124.8(3)
C45 C46 Ru1 72.39(13)
C47 C46 Ru1 71.17(13)
C51 C46 Ru1 131.57(18)
C43 C47 C46 107.8(2)
C43 C47 C52 124.1(3)
C46 C47 C52 125.6(2)
C43 C47 Ru1 71.68(13)
C46 C47 Ru1 72.61(14)
C52 C47 Ru1 135.55(18)
C43 C48 H48A 109.5
C43 C48 H48B 109.5
H48A C48 H48B 109.5
C43 C48 H48C 109.5
H48A C48 H48C 109.5
H48B C48 H48C 109.5
C44 C49 H49A 109.5
C44 C49 H49B 109.5
H49A C49 H49B 109.5
C44 C49 H49C 109.5
H49A C49 H49C 109.5
H49B C49 H49C 109.5
C45 C50 H50A 109.5
C45 C50 H50B 109.5
H50A C50 H50B 109.5
C45 C50 H50C 109.5
H50A C50 H50C 109.5
H50B C50 H50C 109.5
C46 C51 H51A 109.5
C46 C51 H51B 109.5
H51A C51 H51B 109.5
C46 C51 H51C 109.5
H51A C51 H51C 109.5
H51B C51 H51C 109.5
C47 C52 H52A 109.5
C47 C52 H52B 109.5
H52A C52 H52B 109.5
C47 C52 H52C 109.5
H52A C52 H52C 109.5
H52B C52 H52C 109.5

loop_
_geom_bond_atom_site_label_1
_geom_bond_atom_site_label_2
_geom_bond_distance
Ru1 P1 2.2539(6)
Ru1 P2 2.2687(6)
Ru1 C44 2.280(2)
Ru1 C43 2.289(2)
Ru1 C47 2.299(2)
Ru1 C46 2.318(2)
Ru1 C45 2.322(2)
Ru1 P3 2.4413(7)
P1 C13 1.837(3)
P1 C2 1.839(2)
P1 C7 1.858(3)
P2 C19 1.843(3)
P2 C25 1.843(3)
P2 C1 1.845(2)
P3 C31 1.853(3)
P3 C37 1.861(3)
C1 C6 1.389(4)
C1 C2 1.403(4)
C2 C3 1.403(3)
C3 C4 1.384(4)
C3 H3A 0.9500
C4 C5 1.378(4)
C4 H4A 0.9500
C5 C6 1.399(4)
C5 H5A 0.9500
C6 H6A 0.9500
C7 C12 1.382(4)
C7 C8 1.399(3)
C8 C9 1.378(4)
C8 H8A 0.9500
C9 C10 1.390(4)
C9 H9A 0.9500
C10 C11 1.386(4)
C10 H10A 0.9500
C11 C12 1.393(4)
C11 H11A 0.9500
C12 H12A 0.9500
C13 C18 1.383(4)
C13 C14 1.397(4)
C14 C15 1.387(4)
C14 H14A 0.9500
C15 C16 1.368(4)
C15 H15A 0.9500
C16 C17 1.380(4)
C16 H16A 0.9500
C17 C18 1.389(4)
C17 H17A 0.9500
C18 H18A 0.9500
C19 C24 1.393(3)
C19 C20 1.395(3)
C20 C21 1.385(4)
C20 H20A 0.9500
C21 C22 1.377(4)
C21 H21A 0.9500
C22 C23 1.380(4)
C22 H22A 0.9500
C23 C24 1.380(4)
C23 H23A 0.9500
C24 H24A 0.9500
C25 C26 1.386(4)
C25 C30 1.395(4)
C26 C27 1.396(4)
C26 H26A 0.9500
C27 C28 1.375(5)
C27 H27A 0.9500
C28 C29 1.381(5)
C28 H28A 0.9500
C29 C30 1.385(4)
C29 H29A 0.9500
C30 H30A 0.9500
C31 C32 1.391(4)
C31 C36 1.399(4)
C32 C33 1.390(4)
C32 H32A 0.9500
C33 C34 1.365(4)
C33 H33A 0.9500
C34 C35 1.392(4)
C34 H34A 0.9500
C35 C36 1.377(4)
C35 H35A 0.9500
C36 H36A 0.9500
C37 C42 1.392(4)
C37 C38 1.401(3)
C38 C39 1.386(4)
C38 H38A 0.9500
C39 C40 1.383(4)
C39 H39A 0.9500
C40 C41 1.383(4)
C40 H40A 0.9500
C41 C42 1.394(4)
C41 H41A 0.9500
C42 H42A 0.9500
C43 C47 1.414(4)
C43 C44 1.428(4)
C43 C48 1.504(4)
C44 C45 1.433(4)
C44 C49 1.491(4)
C45 C46 1.415(4)
C45 C50 1.495(4)
C46 C47 1.435(4)
C46 C51 1.495(4)
C47 C52 1.503(4)
C48 H48A 0.9800
C48 H48B 0.9800
C48 H48C 0.9800
C49 H49A 0.9800
C49 H49B 0.9800
C49 H49C 0.9800
C50 H50A 0.9800
C50 H50B 0.9800
C50 H50C 0.9800
C51 H51A 0.9800
C51 H51B 0.9800
C51 H51C 0.9800
C52 H52A 0.9800
C52 H52B 0.9800
C52 H52C 0.9800

loop_
_geom_torsion_atom_site_label_1
_geom_torsion_atom_site_label_2
_geom_torsion_atom_site_label_3
_geom_torsion_atom_site_label_4
_geom_torsion
P2 Ru1 P1 C13 154.35(10)
C44 Ru1 P1 C13 -36.05(12)
C43 Ru1 P1 C13 -72.02(12)
C47 Ru1 P1 C13 -103.57(13)
C46 Ru1 P1 C13 -100.2(2)
C45 Ru1 P1 C13 -23.19(16)
P3 Ru1 P1 C13 68.36(10)
P2 Ru1 P1 C2 27.52(8)
C44 Ru1 P1 C2 -162.89(11)
C43 Ru1 P1 C2 161.15(11)
C47 Ru1 P1 C2 129.59(11)
C46 Ru1 P1 C2 132.98(18)
C45 Ru1 P1 C2 -150.02(14)
P3 Ru1 P1 C2 -58.47(9)
P2 Ru1 P1 C7 -84.81(9)
C44 Ru1 P1 C7 84.79(12)
C43 Ru1 P1 C7 48.83(11)
C47 Ru1 P1 C7 17.27(12)
C46 Ru1 P1 C7 20.7(2)
C45 Ru1 P1 C7 97.66(15)
P3 Ru1 P1 C7 -170.80(9)
P1 Ru1 P2 C19 83.06(9)
C44 Ru1 P2 C19 -59.0(3)
C43 Ru1 P2 C19 -11.76(12)
C47 Ru1 P2 C19 -36.18(11)
C46 Ru1 P2 C19 -73.67(11)
C45 Ru1 P2 C19 -98.79(12)
P3 Ru1 P2 C19 -179.08(9)
P1 Ru1 P2 C25 -156.50(9)
C44 Ru1 P2 C25 61.4(3)
C43 Ru1 P2 C25 108.67(12)
C47 Ru1 P2 C25 84.26(11)
C46 Ru1 P2 C25 46.77(12)
C45 Ru1 P2 C25 21.65(13)
P3 Ru1 P2 C25 -58.65(9)
P1 Ru1 P2 C1 -29.75(8)
C44 Ru1 P2 C1 -171.8(3)
C43 Ru1 P2 C1 -124.57(12)
C47 Ru1 P2 C1 -148.99(11)
C46 Ru1 P2 C1 173.52(11)
C45 Ru1 P2 C1 148.40(12)
P3 Ru1 P2 C1 68.10(8)
P1 Ru1 P3 C31 -61.82(9)
P2 Ru1 P3 C31 -142.31(9)
C44 Ru1 P3 C31 51.63(10)
C43 Ru1 P3 C31 51.01(13)
C47 Ru1 P3 C31 106.98(14)
C46 Ru1 P3 C31 113.48(11)
C45 Ru1 P3 C31 84.43(11)
P1 Ru1 P3 C37 54.09(10)
P2 Ru1 P3 C37 -26.40(10)
C44 Ru1 P3 C37 167.54(11)
C43 Ru1 P3 C37 166.92(13)
C47 Ru1 P3 C37 -137.11(14)
C46 Ru1 P3 C37 -130.61(12)
C45 Ru1 P3 C37 -159.65(11)
C19 P2 C1 C6 75.8(2)
C25 P2 C1 C6 -25.9(3)
Ru1 P2 C1 C6 -159.2(2)
C19 P2 C1 C2 -97.54(19)
C25 P2 C1 C2 160.76(18)
Ru1 P2 C1 C2 27.47(19)
C6 C1 C2 C3 -1.7(4)
P2 C1 C2 C3 171.97(19)
C6 C1 C2 P1 -178.66(19)
P2 C1 C2 P1 -4.9(2)
C13 P1 C2 C1 -154.18(18)
C7 P1 C2 C1 105.23(19)
Ru1 P1 C2 C1 -19.7(2)
C13 P1 C2 C3 29.1(2)
C7 P1 C2 C3 -71.5(2)
Ru1 P1 C2 C3 163.6(2)
C1 C2 C3 C4 1.7(4)
P1 C2 C3 C4 178.2(2)
C2 C3 C4 C5 -0.3(4)
C3 C4 C5 C6 -1.0(4)
C2 C1 C6 C5 0.5(4)
P2 C1 C6 C5 -172.46(19)
C4 C5 C6 C1 0.9(4)
C13 P1 C7 C12 146.0(2)
C2 P1 C7 C12 -104.8(2)
Ru1 P1 C7 C12 13.4(2)
C13 P1 C7 C8 -38.0(2)
C2 P1 C7 C8 71.2(2)
Ru1 P1 C7 C8 -170.60(17)
C12 C7 C8 C9 0.8(4)
P1 C7 C8 C9 -175.2(2)
C7 C8 C9 C10 -0.7(4)
C8 C9 C10 C11 -0.3(4)
C9 C10 C11 C12 1.1(4)
C8 C7 C12 C11 -0.1(4)
P1 C7 C12 C11 176.1(2)
C10 C11 C12 C7 -0.9(4)
C2 P1 C13 C18 30.1(2)
C7 P1 C13 C18 131.7(2)
Ru1 P1 C13 C18 -97.6(2)
C2 P1 C13 C14 -154.02(19)
C7 P1 C13 C14 -52.4(2)
Ru1 P1 C13 C14 78.3(2)
C18 C13 C14 C15 0.0(4)
P1 C13 C14 C15 -176.2(2)
C13 C14 C15 C16 0.2(4)
C14 C15 C16 C17 -0.5(4)
C15 C16 C17 C18 0.7(4)
C14 C13 C18 C17 0.2(4)
P1 C13 C18 C17 175.9(2)
C16 C17 C18 C13 -0.5(4)
C25 P2 C19 C24 -61.0(2)
C1 P2 C19 C24 -171.7(2)
Ru1 P2 C19 C24 70.5(2)
C25 P2 C19 C20 121.9(2)
C1 P2 C19 C20 11.2(2)
Ru1 P2 C19 C20 -106.6(2)
C24 C19 C20 C21 -1.5(4)
P2 C19 C20 C21 175.6(2)
C19 C20 C21 C22 -0.2(4)
C20 C21 C22 C23 0.6(4)
C21 C22 C23 C24 0.7(4)
C22 C23 C24 C19 -2.5(4)
C20 C19 C24 C23 2.8(4)
P2 C19 C24 C23 -174.5(2)
C19 P2 C25 C26 133.9(2)
C1 P2 C25 C26 -123.2(2)
Ru1 P2 C25 C26 3.6(2)
C19 P2 C25 C30 -40.3(2)
C1 P2 C25 C30 62.6(2)
Ru1 P2 C25 C30 -170.59(17)
C30 C25 C26 C27 -0.7(4)
P2 C25 C26 C27 -175.1(2)
C25 C26 C27 C28 -0.3(4)
C26 C27 C28 C29 0.5(4)
C27 C28 C29 C30 0.4(5)
C28 C29 C30 C25 -1.5(4)
C26 C25 C30 C29 1.6(4)
P2 C25 C30 C29 175.9(2)
C37 P3 C31 C32 -135.9(2)
Ru1 P3 C31 C32 -6.0(2)
C37 P3 C31 C36 51.3(2)
Ru1 P3 C31 C36 -178.82(16)
C36 C31 C32 C33 -0.4(4)
P3 C31 C32 C33 -173.3(2)
C31 C32 C33 C34 0.0(4)
C32 C33 C34 C35 -0.2(4)
C33 C34 C35 C36 1.0(4)
C34 C35 C36 C31 -1.5(4)
C32 C31 C36 C35 1.2(4)
P3 C31 C36 C35 174.6(2)
C31 P3 C37 C42 -130.5(2)
Ru1 P3 C37 C42 102.7(2)
C31 P3 C37 C38 42.7(2)
Ru1 P3 C37 C38 -84.1(2)
C42 C37 C38 C39 0.1(4)
P3 C37 C38 C39 -173.3(2)
C37 C38 C39 C40 -0.9(4)
C38 C39 C40 C41 0.6(4)
C39 C40 C41 C42 0.5(4)
C38 C37 C42 C41 1.1(4)
P3 C37 C42 C41 174.7(2)
C40 C41 C42 C37 -1.4(4)
P1 Ru1 C43 C47 -129.72(14)
P2 Ru1 C43 C47 -42.91(18)
C44 Ru1 C43 C47 117.3(2)
C46 Ru1 C43 C47 37.78(15)
C45 Ru1 C43 C47 79.03(16)
P3 Ru1 C43 C47 118.34(14)
P1 Ru1 C43 C44 112.96(13)
P2 Ru1 C43 C44 -160.22(11)
C47 Ru1 C43 C44 -117.3(2)
C46 Ru1 C43 C44 -79.54(15)
C45 Ru1 C43 C44 -38.28(14)
P3 Ru1 C43 C44 1.02(18)
P1 Ru1 C43 C48 -7.8(3)
P2 Ru1 C43 C48 79.0(3)
C44 Ru1 C43 C48 -120.8(3)
C47 Ru1 C43 C48 121.9(3)
C46 Ru1 C43 C48 159.7(3)
C45 Ru1 C43 C48 -159.1(3)
P3 Ru1 C43 C48 -119.8(2)
C47 C43 C44 C45 2.2(3)
C48 C43 C44 C45 -164.9(2)
Ru1 C43 C44 C45 65.53(15)
C47 C43 C44 C49 165.9(2)
C48 C43 C44 C49 -1.2(4)
Ru1 C43 C44 C49 -130.8(2)
C47 C43 C44 Ru1 -63.31(16)
C48 C43 C44 Ru1 129.6(2)
P1 Ru1 C44 C43 -77.05(14)
P2 Ru1 C44 C43 62.3(3)
C47 Ru1 C44 C43 36.76(14)
C46 Ru1 C44 C43 78.66(15)
C45 Ru1 C44 C43 115.0(2)
P3 Ru1 C44 C43 -179.29(13)
P1 Ru1 C44 C45 167.98(13)
P2 Ru1 C44 C45 -52.7(3)
C43 Ru1 C44 C45 -115.0(2)
C47 Ru1 C44 C45 -78.20(16)
C46 Ru1 C44 C45 -36.31(14)
P3 Ru1 C44 C45 65.74(14)
P1 Ru1 C44 C49 44.4(3)
P2 Ru1 C44 C49 -176.23(18)
C43 Ru1 C44 C49 121.5(3)
C47 Ru1 C44 C49 158.2(3)
C46 Ru1 C44 C49 -159.9(3)
C45 Ru1 C44 C49 -123.5(3)
P3 Ru1 C44 C49 -57.8(3)
C43 C44 C45 C46 -2.2(3)
C49 C44 C45 C46 -165.8(2)
Ru1 C44 C45 C46 62.47(16)
C43 C44 C45 C50 171.6(2)
C49 C44 C45 C50 8.1(4)
Ru1 C44 C45 C50 -123.7(2)
C43 C44 C45 Ru1 -64.66(15)
C49 C44 C45 Ru1 131.8(2)
P1 Ru1 C45 C46 -138.26(14)
P2 Ru1 C45 C46 45.05(18)
C44 Ru1 C45 C46 -117.8(2)
C43 Ru1 C45 C46 -79.31(17)
C47 Ru1 C45 C46 -37.57(15)
P3 Ru1 C45 C46 126.40(15)
P1 Ru1 C45 C44 -20.5(2)
P2 Ru1 C45 C44 162.80(12)
C43 Ru1 C45 C44 38.45(14)
C47 Ru1 C45 C44 80.18(16)
C46 Ru1 C45 C44 117.8(2)
P3 Ru1 C45 C44 -115.84(14)
P1 Ru1 C45 C50 99.6(3)
P2 Ru1 C45 C50 -77.1(3)
C44 Ru1 C45 C50 120.1(3)
C43 Ru1 C45 C50 158.6(3)
C47 Ru1 C45 C50 -159.7(3)
C46 Ru1 C45 C50 -122.1(3)
P3 Ru1 C45 C50 4.3(2)
C44 C45 C46 C47 1.3(3)
C50 C45 C46 C47 -172.4(2)
Ru1 C45 C46 C47 62.65(16)
C44 C45 C46 C51 169.6(2)
C50 C45 C46 C51 -4.2(4)
Ru1 C45 C46 C51 -129.1(2)
C44 C45 C46 Ru1 -61.31(15)
C50 C45 C46 Ru1 124.9(2)
P1 Ru1 C46 C45 111.87(19)
P2 Ru1 C46 C45 -147.47(14)
C44 Ru1 C46 C45 37.09(15)
C43 Ru1 C46 C45 79.36(16)
C47 Ru1 C46 C45 116.8(2)
P3 Ru1 C46 C45 -56.33(15)
P1 Ru1 C46 C47 -4.9(3)
P2 Ru1 C46 C47 95.72(14)
C44 Ru1 C46 C47 -79.71(16)
C43 Ru1 C46 C47 -37.45(15)
C45 Ru1 C46 C47 -116.8(2)
P3 Ru1 C46 C47 -173.14(13)
P1 Ru1 C46 C51 -125.2(3)
P2 Ru1 C46 C51 -24.5(3)
C44 Ru1 C46 C51 160.1(3)
C43 Ru1 C46 C51 -157.7(3)
C47 Ru1 C46 C51 -120.2(3)
C45 Ru1 C46 C51 123.0(3)
P3 Ru1 C46 C51 66.6(3)
C44 C43 C47 C46 -1.4(3)
C48 C43 C47 C46 165.7(2)
Ru1 C43 C47 C46 -64.09(16)
C44 C43 C47 C52 -164.2(2)
C48 C43 C47 C52 2.9(4)
Ru1 C43 C47 C52 133.1(2)
C44 C43 C47 Ru1 62.69(16)
C48 C43 C47 Ru1 -130.3(2)
C45 C46 C47 C43 0.0(3)
C51 C46 C47 C43 -168.4(2)
Ru1 C46 C47 C43 63.48(16)
C45 C46 C47 C52 162.5(2)
C51 C46 C47 C52 -6.0(4)
Ru1 C46 C47 C52 -134.1(3)
C45 C46 C47 Ru1 -63.45(16)
C51 C46 C47 Ru1 128.1(2)
P1 Ru1 C47 C43 61.55(16)
P2 Ru1 C47 C43 149.71(13)
C44 Ru1 C47 C43 -37.30(14)
C46 Ru1 C47 C43 -116.2(2)
C45 Ru1 C47 C43 -79.34(16)
P3 Ru1 C47 C43 -105.53(16)
P1 Ru1 C47 C46 177.73(12)
P2 Ru1 C47 C46 -94.12(14)
C44 Ru1 C47 C46 78.88(16)
C43 Ru1 C47 C46 116.2(2)
C45 Ru1 C47 C46 36.83(15)
P3 Ru1 C47 C46 10.6(2)
P1 Ru1 C47 C52 -58.8(3)
P2 Ru1 C47 C52 29.4(3)
C44 Ru1 C47 C52 -157.6(3)
C43 Ru1 C47 C52 -120.3(3)
C46 Ru1 C47 C52 123.5(4)
C45 Ru1 C47 C52 160.3(3)
P3 Ru1 C47 C52 134.1(2)
